data_7203354
loop_
_publ_author_name
'Hulme, Ashley T.'
'Lancaster, Robert W.'
'Cannon, Hilary F.'

_publ_section_title
;
 Clarification of the crystalline forms of androsterone
;
_journal_issue 4
_journal_name_full CrystEngComm
_journal_page_first 309
_journal_paper_doi 10.1039/b602909d
_journal_volume 8
_journal_year 2006
_chemical_formula_moiety '2(C19 H30 O2), H2 O'
_chemical_formula_sum 'C38 H62 O5'
_chemical_formula_weight 598.88
_chemical_name_systematic
;
?
;
_space_group_IT_number 4
_symmetry_cell_setting monoclinic
_symmetry_space_group_name_Hall 'P 2yb'
_symmetry_space_group_name_H-M 'P 1 21 1'
_atom_sites_solution_hydrogens difmap
_atom_sites_solution_primary direct
_atom_sites_solution_secondary difmap
_audit_creation_method SHELXL-97
_cell_angle_alpha 90.00
_cell_angle_beta 97.553(2)
_cell_angle_gamma 90.00
_cell_formula_units_Z 2
_cell_length_a 7.4288(8)
_cell_length_b 10.2892(11)
_cell_length_c 22.174(2)
_cell_measurement_reflns_used 2357
_cell_measurement_temperature 150(2)
_cell_measurement_theta_max 22.3765
_cell_measurement_theta_min 2.7025
_cell_volume 1680.2(3)
_computing_cell_refinement 'Bruker SAINT'
_computing_data_collection 'Bruker SMART'
_computing_data_reduction 'Bruker SAINT'
_computing_structure_refinement 'SHELXL-97 (Sheldrick, 1997)'
_computing_structure_solution 'SHELXS-97 (Sheldrick, 1997)'
_diffrn_ambient_temperature 150(2)
_diffrn_measured_fraction_theta_full 0.999
_diffrn_measured_fraction_theta_max 0.972
_diffrn_measurement_device_type 'Bruker SMART APEX diffractometer'
_diffrn_measurement_method '\w rotation with narrow frames'
_diffrn_radiation_monochromator graphite
_diffrn_radiation_source 'fine-focus sealed tube'
_diffrn_radiation_type MoK\a
_diffrn_radiation_wavelength 0.71073
_diffrn_reflns_av_R_equivalents 0.0276
_diffrn_reflns_av_sigmaI/netI 0.0403
_diffrn_reflns_limit_h_max 9
_diffrn_reflns_limit_h_min -9
_diffrn_reflns_limit_k_max 13
_diffrn_reflns_limit_k_min -13
_diffrn_reflns_limit_l_max 29
_diffrn_reflns_limit_l_min -28
_diffrn_reflns_number 15001
_diffrn_reflns_theta_full 26.00
_diffrn_reflns_theta_max 28.29
_diffrn_reflns_theta_min 1.85
_diffrn_standards_decay_% 0
_diffrn_standards_number 0
_exptl_absorpt_coefficient_mu 0.076
_exptl_absorpt_correction_T_max 0.9907
_exptl_absorpt_correction_T_min 0.9551
_exptl_absorpt_correction_type multi-scan
_exptl_absorpt_process_details 'SADABS (Sheldrick,1996)'
_exptl_crystal_colour colourless
_exptl_crystal_density_diffrn 1.184
_exptl_crystal_density_method 'not measured'
_exptl_crystal_description block
_exptl_crystal_F_000 660
_exptl_crystal_size_max 0.61
_exptl_crystal_size_mid 0.15
_exptl_crystal_size_min 0.12
_refine_diff_density_max 0.334
_refine_diff_density_min -0.179
_refine_diff_density_rms 0.045
_refine_ls_extinction_method none
_refine_ls_goodness_of_fit_ref 1.084
_refine_ls_hydrogen_treatment refall
_refine_ls_matrix_type full
_refine_ls_number_parameters 636
_refine_ls_number_reflns 4268
_refine_ls_number_restraints 1
_refine_ls_restrained_S_all 1.084
_refine_ls_R_factor_all 0.0648
_refine_ls_R_factor_gt 0.0530
_refine_ls_shift/su_max 0.000
_refine_ls_shift/su_mean 0.000
_refine_ls_structure_factor_coef Fsqd
_refine_ls_weighting_details 'calc w=1/[\s^2^(Fo^2^)+(0.0531P)^2^+0.3710P] where P=(Fo^2^+2Fc^2^)/3'
_refine_ls_weighting_scheme calc
_refine_ls_wR_factor_gt 0.1105
_refine_ls_wR_factor_ref 0.1168
_reflns_number_gt 3663
_reflns_number_total 4268
_reflns_threshold_expression I>2\s(I)
_cod_data_source_file b602909d.txt
_cod_data_source_block str0313
_cod_original_sg_symbol_H-M P21
_cod_database_code 7203354

loop_
_symmetry_equiv_pos_as_xyz
'x, y, z'
'-x, y+1/2, -z'

loop_
_atom_site_label
_atom_site_type_symbol
_atom_site_fract_x
_atom_site_fract_y
_atom_site_fract_z
_atom_site_U_iso_or_equiv
_atom_site_adp_type
_atom_site_occupancy
_atom_site_symmetry_multiplicity
_atom_site_calc_flag
_atom_site_refinement_flags
_atom_site_disorder_assembly
_atom_site_disorder_group
O90 O 0.2295(4) 0.8584(3) 0.70465(12) 0.0417(6) Uani 1 1 d . . .
H90 H 0.323(9) 0.772(7) 0.721(3) 0.13(2) Uiso 1 1 d . . .
H91 H 0.327(8) 0.924(7) 0.688(3) 0.11(2) Uiso 1 1 d . . .
O52 O 0.5013(4) 1.0329(3) 0.69126(10) 0.0418(6) Uani 1 1 d . . .
O51 O 0.5644(3) 1.1336(2) 0.26715(10) 0.0326(5) Uani 1 1 d . . .
H51 H 0.456(5) 1.135(4) 0.2544(15) 0.030(9) Uiso 1 1 d . . .
C68 C 0.7065(6) 0.8169(3) 0.62106(17) 0.0388(8) Uani 1 1 d . . .
H68A H 0.622(5) 0.769(4) 0.6428(18) 0.045(11) Uiso 1 1 d . . .
H68B H 0.825(5) 0.825(4) 0.6440(17) 0.042(10) Uiso 1 1 d . . .
H68C H 0.723(4) 0.767(4) 0.5846(16) 0.034(9) Uiso 1 1 d . . .
C69 C 0.7031(5) 0.7887(3) 0.40372(16) 0.0313(7) Uani 1 1 d . . .
H69A H 0.604(6) 0.733(5) 0.4118(19) 0.058(13) Uiso 1 1 d . . .
H69B H 0.738(5) 0.764(4) 0.3650(17) 0.037(10) Uiso 1 1 d . . .
H69C H 0.800(5) 0.773(4) 0.4355(18) 0.048(11) Uiso 1 1 d . . .
C67 C 0.6267(5) 1.0250(3) 0.66159(13) 0.0307(7) Uani 1 1 d . . .
C66 C 0.8092(5) 1.0904(4) 0.67709(15) 0.0383(8) Uani 1 1 d . . .
H66A H 0.785(5) 1.181(5) 0.6864(18) 0.056(12) Uiso 1 1 d . . .
H66B H 0.873(5) 1.056(4) 0.7160(16) 0.045(10) Uiso 1 1 d . . .
C65 C 0.9095(5) 1.0711(4) 0.62209(15) 0.0386(8) Uani 1 1 d . . .
H65A H 0.971(5) 1.151(4) 0.6134(16) 0.044(10) Uiso 1 1 d . . .
H65B H 0.992(4) 1.000(4) 0.6269(14) 0.025(8) Uiso 1 1 d . . .
C64 C 0.7549(4) 1.0395(3) 0.57123(13) 0.0264(6) Uani 1 1 d . . .
H64A H 0.689(4) 1.122(4) 0.5632(14) 0.026(8) Uiso 1 1 d . . .
C63 C 0.6262(4) 0.9512(3) 0.60205(13) 0.0264(6) Uani 1 1 d . . .
C62 C 0.4459(4) 0.9381(3) 0.56163(14) 0.0278(7) Uani 1 1 d . . .
H62A H 0.384(4) 1.023(4) 0.5584(14) 0.025(8) Uiso 1 1 d . . .
H62B H 0.369(4) 0.882(3) 0.5803(14) 0.022(8) Uiso 1 1 d . . .
C61 C 0.4755(4) 0.8917(3) 0.49790(14) 0.0261(6) Uani 1 1 d . . .
H61A H 0.530(4) 0.801(4) 0.4999(16) 0.030(9) Uiso 1 1 d . . .
H61B H 0.362(4) 0.889(4) 0.4718(14) 0.030(9) Uiso 1 1 d . . .
C60 C 0.6385(4) 0.9305(3) 0.40281(13) 0.0223(6) Uani 1 1 d . . .
C59 C 0.6132(4) 0.9746(3) 0.46808(13) 0.0209(6) Uani 1 1 d . . .
H59A H 0.559(4) 1.060(3) 0.4646(13) 0.019(7) Uiso 1 1 d . . .
C58 C 0.7949(4) 0.9873(3) 0.51051(14) 0.0265(6) Uani 1 1 d . . .
H58A H 0.849(4) 0.897(4) 0.5160(14) 0.025(8) Uiso 1 1 d . . .
C57 C 0.9307(5) 1.0725(4) 0.48247(16) 0.0363(8) Uani 1 1 d . . .
H57A H 0.881(5) 1.163(4) 0.4816(16) 0.039(10) Uiso 1 1 d . . .
H57B H 1.048(5) 1.071(4) 0.5088(16) 0.036(9) Uiso 1 1 d . . .
C56 C 0.9564(4) 1.0290(4) 0.41898(16) 0.0382(8) Uani 1 1 d . . .
H56A H 1.036(5) 1.093(4) 0.4018(18) 0.048(11) Uiso 1 1 d . . .
H56B H 1.009(6) 0.942(5) 0.420(2) 0.065(14) Uiso 1 1 d . . .
C55 C 0.7746(4) 1.0240(3) 0.37778(13) 0.0264(6) Uani 1 1 d . . .
H55A H 0.722(4) 1.111(3) 0.3801(13) 0.019(8) Uiso 1 1 d . . .
C54 C 0.7990(4) 0.9954(4) 0.31179(14) 0.0309(7) Uani 1 1 d . . .
H54A H 0.883(4) 1.060(3) 0.2997(14) 0.025(8) Uiso 1 1 d . . .
H54B H 0.859(4) 0.913(4) 0.3072(15) 0.032(9) Uiso 1 1 d . . .
C53 C 0.6206(4) 1.0000(3) 0.26995(14) 0.0294(7) Uani 1 1 d . . .
H53A H 0.639(4) 0.972(3) 0.2283(14) 0.024(8) Uiso 1 1 d . . .
C52 C 0.4786(4) 0.9136(3) 0.29327(14) 0.0273(6) Uani 1 1 d . . .
H52A H 0.360(5) 0.929(4) 0.2676(15) 0.033(9) Uiso 1 1 d . . .
H52B H 0.515(5) 0.820(4) 0.2894(16) 0.043(10) Uiso 1 1 d . . .
C51 C 0.4577(4) 0.9410(3) 0.35995(13) 0.0237(6) Uani 1 1 d . . .
H51A H 0.362(4) 0.879(3) 0.3734(12) 0.011(7) Uiso 1 1 d . . .
H51B H 0.404(4) 1.024(4) 0.3638(13) 0.023(8) Uiso 1 1 d . . .
O2 O 0.1999(3) 0.1363(3) 0.22293(10) 0.0416(6) Uani 1 1 d . . .
O1 O 0.1392(3) 0.0269(2) -0.20294(10) 0.0346(5) Uani 1 1 d . . .
H1 H 0.182(5) -0.024(4) -0.2300(17) 0.041(11) Uiso 1 1 d . . .
C18 C 0.2510(5) 0.3765(3) 0.13950(14) 0.0280(6) Uani 1 1 d . . .
H18A H 0.351(5) 0.372(4) 0.1723(16) 0.041(10) Uiso 1 1 d . . .
H18B H 0.160(5) 0.423(4) 0.1530(16) 0.036(9) Uiso 1 1 d . . .
H18C H 0.282(4) 0.429(3) 0.1030(14) 0.023(8) Uiso 1 1 d . . .
C19 C 0.3192(4) 0.3826(3) -0.07584(14) 0.0253(6) Uani 1 1 d . . .
H19A H 0.331(4) 0.410(4) -0.1181(15) 0.031(9) Uiso 1 1 d . . .
H19B H 0.250(4) 0.448(3) -0.0558(14) 0.024(8) Uiso 1 1 d . . .
H19C H 0.438(5) 0.389(4) -0.0531(15) 0.035(9) Uiso 1 1 d . . .
C17 C 0.1160(4) 0.1855(3) 0.17832(13) 0.0268(6) Uani 1 1 d . . .
C16 C -0.0876(4) 0.2078(4) 0.16975(15) 0.0311(7) Uani 1 1 d . . .
H16A H -0.110(5) 0.257(4) 0.2039(16) 0.031(9) Uiso 1 1 d . . .
H16B H -0.143(5) 0.121(4) 0.1699(16) 0.037(10) Uiso 1 1 d . . .
C15 C -0.1320(4) 0.2725(3) 0.10718(14) 0.0272(6) Uani 1 1 d . . .
H15A H -0.253(4) 0.246(3) 0.0869(14) 0.020(8) Uiso 1 1 d . . .
H15B H -0.137(4) 0.368(4) 0.1124(14) 0.026(8) Uiso 1 1 d . . .
C14 C 0.0250(3) 0.2258(3) 0.07455(13) 0.0207(6) Uani 1 1 d . . .
H14A H 0.004(4) 0.135(3) 0.0675(12) 0.015(7) Uiso 1 1 d . . .
C13 C 0.1932(4) 0.2354(3) 0.12254(13) 0.0212(6) Uani 1 1 d . . .
C12 C 0.3483(4) 0.1589(3) 0.10114(13) 0.0243(6) Uani 1 1 d . . .
H12A H 0.321(4) 0.058(4) 0.0989(15) 0.037(10) Uiso 1 1 d . . .
H12B H 0.454(4) 0.168(3) 0.1309(14) 0.025(8) Uiso 1 1 d . . .
C11 C 0.3818(3) 0.2054(3) 0.03758(12) 0.0225(6) Uani 1 1 d . . .
H11A H 0.434(4) 0.292(3) 0.0402(13) 0.023(8) Uiso 1 1 d . . .
H11B H 0.475(5) 0.151(4) 0.0233(14) 0.035(9) Uiso 1 1 d . . .
C10 C 0.2431(4) 0.2431(3) -0.07509(12) 0.0200(6) Uani 1 1 d . . .
C9 C 0.2107(4) 0.2038(3) -0.00992(12) 0.0201(6) Uani 1 1 d . . .
H9A H 0.167(4) 0.113(3) -0.0139(13) 0.015(7) Uiso 1 1 d . . .
C8 C 0.0535(3) 0.2808(3) 0.01291(12) 0.0199(5) Uani 1 1 d . . .
H8A H 0.088(4) 0.374(3) 0.0167(13) 0.019(7) Uiso 1 1 d . . .
C7 C -0.1209(4) 0.2735(3) -0.03184(13) 0.0260(6) Uani 1 1 d . . .
H7A H -0.166(4) 0.184(4) -0.0321(14) 0.026(8) Uiso 1 1 d . . .
H7B H -0.212(4) 0.330(3) -0.0191(12) 0.010(6) Uiso 1 1 d . . .
C6 C -0.0897(4) 0.3099(3) -0.09629(13) 0.0256(6) Uani 1 1 d . . .
H6A H -0.062(4) 0.408(3) -0.0988(13) 0.019(7) Uiso 1 1 d . . .
H6B H -0.200(5) 0.297(4) -0.1226(16) 0.033(9) Uiso 1 1 d . . .
C5 C 0.0604(4) 0.2276(3) -0.11704(12) 0.0209(6) Uani 1 1 d . . .
H5A H 0.029(4) 0.136(3) -0.1128(12) 0.014(7) Uiso 1 1 d . . .
C4 C 0.0781(4) 0.2487(3) -0.18423(13) 0.0262(6) Uani 1 1 d . . .
H4A H -0.034(4) 0.233(3) -0.2068(14) 0.022(8) Uiso 1 1 d . . .
H4B H 0.115(4) 0.342(3) -0.1885(14) 0.024(8) Uiso 1 1 d . . .
C3 C 0.2137(4) 0.1548(3) -0.20617(13) 0.0289(7) Uani 1 1 d . . .
H3A H 0.221(4) 0.175(3) -0.2487(13) 0.018(7) Uiso 1 1 d . . .
C2 C 0.3963(4) 0.1657(3) -0.16665(14) 0.0293(7) Uani 1 1 d . . .
H2A H 0.452(4) 0.249(4) -0.1722(15) 0.029(9) Uiso 1 1 d . . .
H2B H 0.478(4) 0.101(3) -0.1801(14) 0.027(8) Uiso 1 1 d . . .
C1 C 0.3809(4) 0.1485(3) -0.09890(13) 0.0239(6) Uani 1 1 d . . .
H1A H 0.500(4) 0.161(3) -0.0762(12) 0.014(7) Uiso 1 1 d . . .
H1B H 0.337(4) 0.056(3) -0.0900(12) 0.016(7) Uiso 1 1 d . . .

loop_
_atom_site_aniso_label
_atom_site_aniso_U_11
_atom_site_aniso_U_22
_atom_site_aniso_U_33
_atom_site_aniso_U_23
_atom_site_aniso_U_13
_atom_site_aniso_U_12
O90 0.0447(14) 0.0379(14) 0.0453(14) 0.0013(11) 0.0160(11) 0.0047(12)
O52 0.0548(15) 0.0421(14) 0.0293(11) -0.0060(11) 0.0088(10) -0.0025(12)
O51 0.0338(13) 0.0284(11) 0.0342(12) 0.0040(9) -0.0004(10) -0.0017(10)
C68 0.058(2) 0.0242(16) 0.0332(18) 0.0023(14) 0.0032(17) 0.0059(16)
C69 0.0407(19) 0.0246(16) 0.0291(17) -0.0001(13) 0.0067(14) 0.0096(14)
C67 0.0452(19) 0.0231(14) 0.0227(14) 0.0033(12) 0.0007(13) 0.0023(14)
C66 0.049(2) 0.0356(18) 0.0264(16) -0.0009(14) -0.0112(14) -0.0018(16)
C65 0.0371(19) 0.043(2) 0.0324(17) 0.0009(15) -0.0080(14) -0.0094(17)
C64 0.0272(15) 0.0243(15) 0.0254(14) 0.0019(12) -0.0052(11) -0.0019(13)
C63 0.0353(17) 0.0223(14) 0.0210(14) 0.0006(11) 0.0016(12) 0.0008(12)
C62 0.0324(17) 0.0249(15) 0.0265(16) -0.0021(12) 0.0050(13) -0.0049(13)
C61 0.0276(16) 0.0251(15) 0.0250(14) -0.0045(12) 0.0013(12) -0.0062(13)
C60 0.0222(14) 0.0188(13) 0.0259(15) -0.0012(11) 0.0029(11) 0.0023(11)
C59 0.0205(14) 0.0162(13) 0.0253(14) 0.0001(11) 0.0000(11) 0.0019(11)
C58 0.0243(14) 0.0250(15) 0.0284(15) 0.0008(12) -0.0031(11) 0.0002(12)
C57 0.0243(16) 0.048(2) 0.0335(17) 0.0032(15) -0.0059(13) -0.0106(15)
C56 0.0222(16) 0.053(2) 0.0395(18) 0.0065(17) 0.0041(13) -0.0053(16)
C55 0.0211(15) 0.0270(15) 0.0309(15) 0.0022(13) 0.0021(11) 0.0017(12)
C54 0.0285(17) 0.0341(18) 0.0310(16) 0.0029(14) 0.0074(13) 0.0038(14)
C53 0.0358(17) 0.0290(16) 0.0245(15) 0.0000(12) 0.0075(12) 0.0025(13)
C52 0.0314(16) 0.0259(16) 0.0235(15) -0.0048(12) -0.0004(12) 0.0001(13)
C51 0.0217(14) 0.0231(14) 0.0262(15) -0.0025(12) 0.0027(11) -0.0021(12)
O2 0.0346(12) 0.0604(16) 0.0294(12) 0.0185(11) 0.0030(9) 0.0041(12)
O1 0.0471(14) 0.0289(11) 0.0280(11) -0.0065(10) 0.0053(10) 0.0006(10)
C18 0.0299(16) 0.0266(15) 0.0265(16) -0.0011(13) 0.0000(13) -0.0046(13)
C19 0.0276(16) 0.0236(14) 0.0242(15) 0.0007(12) 0.0017(12) -0.0048(12)
C17 0.0286(15) 0.0269(15) 0.0250(15) 0.0001(12) 0.0042(11) -0.0025(12)
C16 0.0282(16) 0.0378(19) 0.0285(16) 0.0005(14) 0.0086(12) -0.0010(14)
C15 0.0173(14) 0.0351(17) 0.0291(15) -0.0008(13) 0.0027(11) 0.0012(12)
C14 0.0146(13) 0.0214(14) 0.0254(15) -0.0007(11) 0.0003(10) -0.0011(11)
C13 0.0171(13) 0.0230(14) 0.0226(14) 0.0014(11) -0.0001(10) -0.0016(11)
C12 0.0190(13) 0.0291(16) 0.0235(14) 0.0046(12) -0.0018(11) 0.0016(12)
C11 0.0134(13) 0.0306(16) 0.0230(14) 0.0006(12) 0.0007(10) 0.0012(12)
C10 0.0165(12) 0.0230(14) 0.0199(13) 0.0004(11) 0.0008(10) 0.0009(11)
C9 0.0177(13) 0.0185(14) 0.0237(14) 0.0004(11) 0.0019(10) 0.0015(11)
C8 0.0159(13) 0.0208(13) 0.0221(14) -0.0007(11) -0.0013(10) -0.0001(11)
C7 0.0177(14) 0.0346(17) 0.0248(15) -0.0046(13) -0.0012(11) 0.0060(13)
C6 0.0183(14) 0.0297(16) 0.0269(15) -0.0019(12) -0.0044(11) 0.0040(12)
C5 0.0221(14) 0.0190(13) 0.0205(14) -0.0009(11) -0.0011(10) -0.0004(11)
C4 0.0294(16) 0.0257(16) 0.0215(14) -0.0010(12) -0.0036(12) 0.0016(13)
C3 0.0394(17) 0.0269(16) 0.0208(14) 0.0009(12) 0.0051(12) 0.0040(14)
C2 0.0281(15) 0.0338(18) 0.0271(15) 0.0008(13) 0.0082(12) 0.0065(14)
C1 0.0230(14) 0.0261(15) 0.0225(14) 0.0014(12) 0.0026(11) 0.0061(12)

loop_
_atom_type_symbol
_atom_type_description
_atom_type_scat_dispersion_real
_atom_type_scat_dispersion_imag
_atom_type_scat_source
C C 0.0033 0.0016 'International Tables Vol C Tables 4.2.6.8 and 6.1.1.4'
H H 0.0000 0.0000 'International Tables Vol C Tables 4.2.6.8 and 6.1.1.4'
O O 0.0106 0.0060 'International Tables Vol C Tables 4.2.6.8 and 6.1.1.4'

loop_
_geom_angle_atom_site_label_1
_geom_angle_atom_site_label_2
_geom_angle_atom_site_label_3
_geom_angle
_geom_angle_site_symmetry_1
_geom_angle_site_symmetry_3
_geom_angle_publ_flag
H90 O90 H91 100(4) . . ?
C53 O51 H51 108(3) . . ?
C63 C68 H68A 110(2) . . ?
C63 C68 H68B 111(2) . . ?
H68A C68 H68B 113(3) . . ?
C63 C68 H68C 109(2) . . ?
H68A C68 H68C 108(3) . . ?
H68B C68 H68C 106(3) . . ?
C60 C69 H69A 109(3) . . ?
C60 C69 H69B 111(2) . . ?
H69A C69 H69B 108(3) . . ?
C60 C69 H69C 112(3) . . ?
H69A C69 H69C 106(3) . . ?
H69B C69 H69C 110(3) . . ?
O52 C67 C66 125.3(3) . . ?
O52 C67 C63 126.1(3) . . ?
C66 C67 C63 108.6(3) . . ?
C67 C66 C65 106.2(3) . . ?
C67 C66 H66A 107(2) . . ?
C65 C66 H66A 115(2) . . ?
C67 C66 H66B 111(2) . . ?
C65 C66 H66B 115(2) . . ?
H66A C66 H66B 103(3) . . ?
C66 C65 C64 102.6(3) . . ?
C66 C65 H65A 110(2) . . ?
C64 C65 H65A 111(2) . . ?
C66 C65 H65B 113(2) . . ?
C64 C65 H65B 109(2) . . ?
H65A C65 H65B 111(3) . . ?
C58 C64 C65 120.9(3) . . ?
C58 C64 C63 113.0(3) . . ?
C65 C64 C63 104.3(2) . . ?
C58 C64 H64A 107.2(18) . . ?
C65 C64 H64A 104.7(18) . . ?
C63 C64 H64A 105.5(19) . . ?
C62 C63 C67 117.3(3) . . ?
C62 C63 C68 111.2(3) . . ?
C67 C63 C68 104.7(3) . . ?
C62 C63 C64 110.0(2) . . ?
C67 C63 C64 99.2(2) . . ?
C68 C63 C64 114.1(3) . . ?
C63 C62 C61 110.5(3) . . ?
C63 C62 H62A 109.3(19) . . ?
C61 C62 H62A 109.3(18) . . ?
C63 C62 H62B 109.5(18) . . ?
C61 C62 H62B 112(2) . . ?
H62A C62 H62B 106(3) . . ?
C62 C61 C59 113.9(2) . . ?
C62 C61 H61A 111(2) . . ?
C59 C61 H61A 104.0(19) . . ?
C62 C61 H61B 110.2(19) . . ?
C59 C61 H61B 110(2) . . ?
H61A C61 H61B 108(3) . . ?
C69 C60 C51 108.6(2) . . ?
C69 C60 C55 112.1(2) . . ?
C51 C60 C55 107.0(2) . . ?
C69 C60 C59 109.9(2) . . ?
C51 C60 C59 110.6(2) . . ?
C55 C60 C59 108.5(2) . . ?
C61 C59 C58 111.1(2) . . ?
C61 C59 C60 114.0(2) . . ?
C58 C59 C60 112.9(2) . . ?
C61 C59 H59A 104.0(18) . . ?
C58 C59 H59A 107.2(18) . . ?
C60 C59 H59A 106.9(18) . . ?
C64 C58 C57 112.1(3) . . ?
C64 C58 C59 108.3(2) . . ?
C57 C58 C59 111.8(3) . . ?
C64 C58 H58A 109.9(17) . . ?
C57 C58 H58A 107.6(17) . . ?
C59 C58 H58A 107.1(17) . . ?
C56 C57 C58 112.3(3) . . ?
C56 C57 H57A 110(2) . . ?
C58 C57 H57A 106(2) . . ?
C56 C57 H57B 110(2) . . ?
C58 C57 H57B 109(2) . . ?
H57A C57 H57B 109(3) . . ?
C57 C56 C55 110.9(3) . . ?
C57 C56 H56A 108(2) . . ?
C55 C56 H56A 108(2) . . ?
C57 C56 H56B 110(3) . . ?
C55 C56 H56B 108(3) . . ?
H56A C56 H56B 111(3) . . ?
C54 C55 C56 111.9(2) . . ?
C54 C55 C60 112.9(3) . . ?
C56 C55 C60 111.9(2) . . ?
C54 C55 H55A 108.9(17) . . ?
C56 C55 H55A 105.4(17) . . ?
C60 C55 H55A 105.3(17) . . ?
C53 C54 C55 112.1(2) . . ?
C53 C54 H54A 110.5(19) . . ?
C55 C54 H54A 107.0(19) . . ?
C53 C54 H54B 110(2) . . ?
C55 C54 H54B 113(2) . . ?
H54A C54 H54B 104(3) . . ?
O51 C53 C54 106.4(3) . . ?
O51 C53 C52 111.3(3) . . ?
C54 C53 C52 111.3(3) . . ?
O51 C53 H53A 108.2(19) . . ?
C54 C53 H53A 110.3(18) . . ?
C52 C53 H53A 109.3(18) . . ?
C53 C52 C51 112.5(2) . . ?
C53 C52 H52A 108(2) . . ?
C51 C52 H52A 109.0(19) . . ?
C53 C52 H52B 109(2) . . ?
C51 C52 H52B 109(2) . . ?
H52A C52 H52B 109(3) . . ?
C52 C51 C60 113.0(2) . . ?
C52 C51 H51A 109.2(15) . . ?
C60 C51 H51A 110.8(15) . . ?
C52 C51 H51B 110.3(18) . . ?
C60 C51 H51B 110.3(19) . . ?
H51A C51 H51B 103(2) . . ?
C3 O1 H1 110(3) . . ?
C13 C18 H18A 107(2) . . ?
C13 C18 H18B 112(2) . . ?
H18A C18 H18B 108(3) . . ?
C13 C18 H18C 112.8(18) . . ?
H18A C18 H18C 113(3) . . ?
H18B C18 H18C 104(3) . . ?
C10 C19 H19A 111(2) . . ?
C10 C19 H19B 114.6(19) . . ?
H19A C19 H19B 110(3) . . ?
C10 C19 H19C 112(2) . . ?
H19A C19 H19C 107(3) . . ?
H19B C19 H19C 103(3) . . ?
O2 C17 C16 124.3(3) . . ?
O2 C17 C13 126.8(3) . . ?
C16 C17 C13 108.9(2) . . ?
C17 C16 C15 105.7(2) . . ?
C17 C16 H16A 105(2) . . ?
C15 C16 H16A 117(2) . . ?
C17 C16 H16B 106(2) . . ?
C15 C16 H16B 111(2) . . ?
H16A C16 H16B 112(3) . . ?
C14 C15 C16 101.8(2) . . ?
C14 C15 H15A 113.7(17) . . ?
C16 C15 H15A 111.5(18) . . ?
C14 C15 H15B 114.1(18) . . ?
C16 C15 H15B 109.3(19) . . ?
H15A C15 H15B 106(3) . . ?
C8 C14 C15 120.9(2) . . ?
C8 C14 C13 113.7(2) . . ?
C15 C14 C13 104.7(2) . . ?
C8 C14 H14A 104.8(17) . . ?
C15 C14 H14A 105.4(17) . . ?
C13 C14 H14A 106.1(17) . . ?
C17 C13 C12 117.4(2) . . ?
C17 C13 C14 100.5(2) . . ?
C12 C13 C14 109.3(2) . . ?
C17 C13 C18 104.0(2) . . ?
C12 C13 C18 111.3(2) . . ?
C14 C13 C18 113.8(2) . . ?
C13 C12 C11 110.2(2) . . ?
C13 C12 H12A 111.9(19) . . ?
C11 C12 H12A 108.4(19) . . ?
C13 C12 H12B 108.5(19) . . ?
C11 C12 H12B 112.6(18) . . ?
H12A C12 H12B 105(3) . . ?
C12 C11 C9 113.8(2) . . ?
C12 C11 H11A 110.0(18) . . ?
C9 C11 H11A 109.8(18) . . ?
C12 C11 H11B 109(2) . . ?
C9 C11 H11B 109.1(19) . . ?
H11A C11 H11B 105(3) . . ?
C19 C10 C5 112.5(2) . . ?
C19 C10 C9 110.8(2) . . ?
C5 C10 C9 107.6(2) . . ?
C19 C10 C1 108.6(2) . . ?
C5 C10 C1 107.2(2) . . ?
C9 C10 C1 110.1(2) . . ?
C11 C9 C10 114.8(2) . . ?
C11 C9 C8 111.1(2) . . ?
C10 C9 C8 112.8(2) . . ?
C11 C9 H9A 107.7(16) . . ?
C10 C9 H9A 104.7(17) . . ?
C8 C9 H9A 105.0(16) . . ?
C14 C8 C7 111.1(2) . . ?
C14 C8 C9 107.6(2) . . ?
C7 C8 C9 111.9(2) . . ?
C14 C8 H8A 110.4(17) . . ?
C7 C8 H8A 107.1(16) . . ?
C9 C8 H8A 108.8(17) . . ?
C6 C7 C8 112.1(2) . . ?
C6 C7 H7A 108.6(18) . . ?
C8 C7 H7A 107.9(18) . . ?
C6 C7 H7B 109.1(16) . . ?
C8 C7 H7B 110.5(16) . . ?
H7A C7 H7B 109(2) . . ?
C5 C6 C7 110.8(2) . . ?
C5 C6 H6A 111.4(16) . . ?
C7 C6 H6A 110.4(16) . . ?
C5 C6 H6B 110(2) . . ?
C7 C6 H6B 108(2) . . ?
H6A C6 H6B 105(3) . . ?
C6 C5 C4 112.1(2) . . ?
C6 C5 C10 112.4(2) . . ?
C4 C5 C10 112.9(2) . . ?
C6 C5 H5A 108.3(17) . . ?
C4 C5 H5A 106.4(16) . . ?
C10 C5 H5A 104.0(16) . . ?
C3 C4 C5 111.5(2) . . ?
C3 C4 H4A 107.8(19) . . ?
C5 C4 H4A 108.3(18) . . ?
C3 C4 H4B 111.9(19) . . ?
C5 C4 H4B 106.7(18) . . ?
H4A C4 H4B 110(3) . . ?
O1 C3 C2 111.1(3) . . ?
O1 C3 C4 106.9(3) . . ?
C2 C3 C4 110.3(3) . . ?
O1 C3 H3A 108.3(18) . . ?
C2 C3 H3A 112.6(16) . . ?
C4 C3 H3A 107.3(18) . . ?
C3 C2 C1 112.4(2) . . ?
C3 C2 H2A 111(2) . . ?
C1 C2 H2A 108(2) . . ?
C3 C2 H2B 108.5(19) . . ?
C1 C2 H2B 110.6(19) . . ?
H2A C2 H2B 106(3) . . ?
C2 C1 C10 113.5(2) . . ?
C2 C1 H1A 108.2(16) . . ?
C10 C1 H1A 109.6(17) . . ?
C2 C1 H1B 111.1(16) . . ?
C10 C1 H1B 105.9(16) . . ?
H1A C1 H1B 108(2) . . ?

loop_
_geom_bond_atom_site_label_1
_geom_bond_atom_site_label_2
_geom_bond_distance
_geom_bond_site_symmetry_2
_geom_bond_publ_flag
O90 H90 1.15(7) . ?
O90 H91 1.09(7) . ?
O52 C67 1.212(4) . ?
O51 C53 1.435(4) . ?
O51 H51 0.82(4) . ?
C68 C63 1.542(4) . ?
C68 H68A 0.97(4) . ?
C68 H68B 0.96(4) . ?
C68 H68C 0.98(4) . ?
C69 C60 1.536(4) . ?
C69 H69A 0.97(5) . ?
C69 H69B 0.97(4) . ?
C69 H69C 0.95(4) . ?
C67 C66 1.512(5) . ?
C67 C63 1.522(4) . ?
C66 C65 1.523(5) . ?
C66 H66A 0.98(5) . ?
C66 H66B 0.99(4) . ?
C65 C64 1.535(4) . ?
C65 H65A 0.97(4) . ?
C65 H65B 0.96(4) . ?
C64 C58 1.515(4) . ?
C64 C63 1.542(4) . ?
C64 H64A 0.98(3) . ?
C63 C62 1.516(4) . ?
C62 C61 1.535(4) . ?
C62 H62A 0.99(4) . ?
C62 H62B 0.95(3) . ?
C61 C59 1.545(4) . ?
C61 H61A 1.01(4) . ?
C61 H61B 0.96(3) . ?
C60 C51 1.544(4) . ?
C60 C55 1.550(4) . ?
C60 C59 1.551(4) . ?
C59 C58 1.546(4) . ?
C59 H59A 0.96(3) . ?
C58 C57 1.529(5) . ?
C58 H58A 1.02(4) . ?
C57 C56 1.513(5) . ?
C57 H57A 1.00(4) . ?
C57 H57B 0.98(4) . ?
C56 C55 1.529(4) . ?
C56 H56A 0.99(4) . ?
C56 H56B 0.98(5) . ?
C55 C54 1.527(4) . ?
C55 H55A 0.98(3) . ?
C54 C53 1.516(5) . ?
C54 H54A 0.97(3) . ?
C54 H54B 0.97(4) . ?
C53 C52 1.521(4) . ?
C53 H53A 0.99(3) . ?
C52 C51 1.533(4) . ?
C52 H52A 1.00(3) . ?
C52 H52B 1.01(4) . ?
C51 H51A 1.03(3) . ?
C51 H51B 0.95(4) . ?
O2 C17 1.209(4) . ?
O1 C3 1.433(4) . ?
O1 H1 0.89(4) . ?
C18 C13 1.546(4) . ?
C18 H18A 0.97(4) . ?
C18 H18B 0.91(4) . ?
C18 H18C 1.02(3) . ?
C19 C10 1.543(4) . ?
C19 H19A 0.99(3) . ?
C19 H19B 0.98(3) . ?
C19 H19C 0.96(3) . ?
C17 C16 1.517(4) . ?
C17 C13 1.520(4) . ?
C16 C15 1.535(4) . ?
C16 H16A 0.94(4) . ?
C16 H16B 0.98(4) . ?
C15 C14 1.529(4) . ?
C15 H15A 0.99(3) . ?
C15 H15B 0.99(4) . ?
C14 C8 1.520(4) . ?
C14 C13 1.534(4) . ?
C14 H14A 0.95(3) . ?
C13 C12 1.522(4) . ?
C12 C11 1.539(4) . ?
C12 H12A 1.05(4) . ?
C12 H12B 0.96(3) . ?
C11 C9 1.541(4) . ?
C11 H11A 0.97(3) . ?
C11 H11B 0.98(3) . ?
C10 C5 1.549(4) . ?
C10 C9 1.550(4) . ?
C10 C1 1.554(4) . ?
C9 C8 1.550(4) . ?
C9 H9A 0.99(3) . ?
C8 C7 1.527(4) . ?
C8 H8A 0.99(3) . ?
C7 C6 1.524(4) . ?
C7 H7A 0.98(4) . ?
C7 H7B 0.97(3) . ?
C6 C5 1.519(4) . ?
C6 H6A 1.03(3) . ?
C6 H6B 0.95(3) . ?
C5 C4 1.528(4) . ?
C5 H5A 0.98(3) . ?
C4 C3 1.521(4) . ?
C4 H4A 0.93(3) . ?
C4 H4B 1.01(3) . ?
C3 C2 1.519(4) . ?
C3 H3A 0.97(3) . ?
C2 C1 1.532(4) . ?
C2 H2A 0.97(4) . ?
C2 H2B 0.97(3) . ?
C1 H1A 0.97(3) . ?
C1 H1B 1.03(3) . ?

loop_
_geom_hbond_atom_site_label_D
_geom_hbond_atom_site_label_H
_geom_hbond_atom_site_label_A
_geom_hbond_distance_DH
_geom_hbond_distance_HA
_geom_hbond_distance_DA
_geom_hbond_angle_DHA
_geom_hbond_site_symmetry_A
O51 H51 O2 0.82(4) 1.94(4) 2.756(3) 179(4) 1_565
O1 H1 O90 0.89(4) 1.95(4) 2.831(3) 169(3) 1_544
O90 H91 O52 1.09(7) 1.70(7) 2.747(4) 158(5) .
O90 H90 O51 1.15(7) 1.66(7) 2.800(3) 169(5) 2_646

loop_
_geom_torsion_atom_site_label_1
_geom_torsion_atom_site_label_2
_geom_torsion_atom_site_label_3
_geom_torsion_atom_site_label_4
_geom_torsion
_geom_torsion_site_symmetry_1
_geom_torsion_site_symmetry_2
_geom_torsion_site_symmetry_3
_geom_torsion_site_symmetry_4
_geom_torsion_publ_flag
O52 C67 C66 C65 -170.9(3) . . . . ?
C63 C67 C66 C65 7.7(4) . . . . ?
C67 C66 C65 C64 19.4(4) . . . . ?
C66 C65 C64 C58 -168.0(3) . . . . ?
C66 C65 C64 C63 -39.6(3) . . . . ?
O52 C67 C63 C62 29.4(5) . . . . ?
C66 C67 C63 C62 -149.2(3) . . . . ?
O52 C67 C63 C68 -94.4(4) . . . . ?
C66 C67 C63 C68 87.0(3) . . . . ?
O52 C67 C63 C64 147.6(3) . . . . ?
C66 C67 C63 C64 -31.0(3) . . . . ?
C58 C64 C63 C62 -60.3(3) . . . . ?
C65 C64 C63 C62 166.6(3) . . . . ?
C58 C64 C63 C67 176.2(2) . . . . ?
C65 C64 C63 C67 43.1(3) . . . . ?
C58 C64 C63 C68 65.5(3) . . . . ?
C65 C64 C63 C68 -67.6(3) . . . . ?
C67 C63 C62 C61 166.3(3) . . . . ?
C68 C63 C62 C61 -73.3(3) . . . . ?
C64 C63 C62 C61 54.1(3) . . . . ?
C63 C62 C61 C59 -52.6(4) . . . . ?
C62 C61 C59 C58 53.0(3) . . . . ?
C62 C61 C59 C60 -178.1(3) . . . . ?
C69 C60 C59 C61 -58.8(3) . . . . ?
C51 C60 C59 C61 61.2(3) . . . . ?
C55 C60 C59 C61 178.2(2) . . . . ?
C69 C60 C59 C58 69.3(3) . . . . ?
C51 C60 C59 C58 -170.8(2) . . . . ?
C55 C60 C59 C58 -53.7(3) . . . . ?
C65 C64 C58 C57 -52.4(4) . . . . ?
C63 C64 C58 C57 -176.9(3) . . . . ?
C65 C64 C58 C59 -176.2(3) . . . . ?
C63 C64 C58 C59 59.4(3) . . . . ?
C61 C59 C58 C64 -54.4(3) . . . . ?
C60 C59 C58 C64 176.1(2) . . . . ?
C61 C59 C58 C57 -178.3(3) . . . . ?
C60 C59 C58 C57 52.2(3) . . . . ?
C64 C58 C57 C56 -174.0(3) . . . . ?
C59 C58 C57 C56 -52.3(4) . . . . ?
C58 C57 C56 C55 55.5(4) . . . . ?
C57 C56 C55 C54 173.5(3) . . . . ?
C57 C56 C55 C60 -58.7(4) . . . . ?
C69 C60 C55 C54 62.5(3) . . . . ?
C51 C60 C55 C54 -56.5(3) . . . . ?
C59 C60 C55 C54 -175.8(2) . . . . ?
C69 C60 C55 C56 -64.7(3) . . . . ?
C51 C60 C55 C56 176.3(3) . . . . ?
C59 C60 C55 C56 56.9(3) . . . . ?
C56 C55 C54 C53 -175.8(3) . . . . ?
C60 C55 C54 C53 56.9(4) . . . . ?
C55 C54 C53 O51 68.9(3) . . . . ?
C55 C54 C53 C52 -52.6(4) . . . . ?
O51 C53 C52 C51 -66.8(3) . . . . ?
C54 C53 C52 C51 51.8(3) . . . . ?
C53 C52 C51 C60 -55.2(3) . . . . ?
C69 C60 C51 C52 -65.8(3) . . . . ?
C55 C60 C51 C52 55.5(3) . . . . ?
C59 C60 C51 C52 173.5(2) . . . . ?
O2 C17 C16 C15 179.7(3) . . . . ?
C13 C17 C16 C15 0.1(3) . . . . ?
C17 C16 C15 C14 25.0(3) . . . . ?
C16 C15 C14 C8 -171.4(3) . . . . ?
C16 C15 C14 C13 -41.5(3) . . . . ?
O2 C17 C13 C12 37.1(4) . . . . ?
C16 C17 C13 C12 -143.3(3) . . . . ?
O2 C17 C13 C14 155.5(3) . . . . ?
C16 C17 C13 C14 -24.9(3) . . . . ?
O2 C17 C13 C18 -86.5(4) . . . . ?
C16 C17 C13 C18 93.1(3) . . . . ?
C8 C14 C13 C17 175.0(2) . . . . ?
C15 C14 C13 C17 40.9(3) . . . . ?
C8 C14 C13 C12 -60.8(3) . . . . ?
C15 C14 C13 C12 165.1(2) . . . . ?
C8 C14 C13 C18 64.5(3) . . . . ?
C15 C14 C13 C18 -69.6(3) . . . . ?
C17 C13 C12 C11 168.1(2) . . . . ?
C14 C13 C12 C11 54.5(3) . . . . ?
C18 C13 C12 C11 -72.2(3) . . . . ?
C13 C12 C11 C9 -53.5(3) . . . . ?
C12 C11 C9 C10 -176.9(2) . . . . ?
C12 C11 C9 C8 53.7(3) . . . . ?
C19 C10 C9 C11 -60.1(3) . . . . ?
C5 C10 C9 C11 176.5(2) . . . . ?
C1 C10 C9 C11 60.1(3) . . . . ?
C19 C10 C9 C8 68.4(3) . . . . ?
C5 C10 C9 C8 -54.9(3) . . . . ?
C1 C10 C9 C8 -171.4(2) . . . . ?
C15 C14 C8 C7 -51.7(4) . . . . ?
C13 C14 C8 C7 -177.6(2) . . . . ?
C15 C14 C8 C9 -174.5(2) . . . . ?
C13 C14 C8 C9 59.6(3) . . . . ?
C11 C9 C8 C14 -54.2(3) . . . . ?
C10 C9 C8 C14 175.3(2) . . . . ?
C11 C9 C8 C7 -176.5(2) . . . . ?
C10 C9 C8 C7 53.0(3) . . . . ?
C14 C8 C7 C6 -171.8(3) . . . . ?
C9 C8 C7 C6 -51.5(3) . . . . ?
C8 C7 C6 C5 54.4(3) . . . . ?
C7 C6 C5 C4 172.4(2) . . . . ?
C7 C6 C5 C10 -59.1(3) . . . . ?
C19 C10 C5 C6 -63.9(3) . . . . ?
C9 C10 C5 C6 58.4(3) . . . . ?
C1 C10 C5 C6 176.7(2) . . . . ?
C19 C10 C5 C4 64.2(3) . . . . ?
C9 C10 C5 C4 -173.5(2) . . . . ?
C1 C10 C5 C4 -55.2(3) . . . . ?
C6 C5 C4 C3 -173.5(3) . . . . ?
C10 C5 C4 C3 58.3(3) . . . . ?
C5 C4 C3 O1 65.5(3) . . . . ?
C5 C4 C3 C2 -55.5(3) . . . . ?
O1 C3 C2 C1 -64.5(3) . . . . ?
C4 C3 C2 C1 53.9(4) . . . . ?
C3 C2 C1 C10 -54.9(4) . . . . ?
C19 C10 C1 C2 -68.4(3) . . . . ?
C5 C10 C1 C2 53.4(3) . . . . ?
C9 C10 C1 C2 170.1(2) . . . . ?

loop_
_cod_related_entry_id
_cod_related_entry_database
_cod_related_entry_code
1 ChemSpider 30653669
